data_7056978
loop_
_publ_author_name
'To, Ching Tat'
'Chan, Kin Shing'

_publ_section_title
;
 Complexes of guest--host type between C60 and group 9 metalloporphyrins
;
_journal_issue 10
_journal_name_full 'New Journal of Chemistry'
_journal_page_first 7599
_journal_paper_doi 10.1039/C7NJ05081J
_journal_volume 42
_journal_year 2018
_chemical_formula_sum 'C121 H49 Co N4'
_chemical_formula_weight 1569.53
_chemical_name_common C60-Co(ttp)Ph
_space_group_crystal_system monoclinic
_space_group_IT_number 15
_space_group_name_Hall '-C 2yc'
_space_group_name_H-M_alt 'C 1 2/c 1'
_symmetry_space_group_name_Hall '-C 2yc'
_symmetry_space_group_name_H-M 'C 1 2/c 1'
_atom_sites_solution_hydrogens geom
_audit_creation_method SHELXL-2014/6
_audit_update_record
;
2017-09-07 deposited with the CCDC.
2018-02-05 downloaded from the CCDC.
;
_cell_angle_alpha 90
_cell_angle_beta 93.794(4)
_cell_angle_gamma 90
_cell_formula_units_Z 4
_cell_length_a 16.367(3)
_cell_length_b 22.892(4)
_cell_length_c 21.508(4)
_cell_measurement_reflns_used 208
_cell_measurement_temperature 296(2)
_cell_measurement_theta_max 15
_cell_measurement_theta_min 15
_cell_volume 8041(3)
_computing_cell_refinement 'BRUKER KAPPA APEXII DUO DIFFRACTOMETER'
_computing_data_collection 'BRUKER KAPPA APEXII DUO DIFFRACTOMETER'
_computing_data_reduction 'BRUKER KAPPA APEXII DUO DIFFRACTOMETER'
_computing_molecular_graphics 'BRUKER SHELXTL'
_computing_publication_material 'BRUKER SHELXTL'
_computing_structure_refinement 'SHELXL-2014/6 (Sheldrick, 2014)'
_diffrn_ambient_temperature 296(2)
_diffrn_measured_fraction_theta_full 0.998
_diffrn_measured_fraction_theta_max 0.998
_diffrn_measurement_device_type 'BRUKER KAPPA APEXII DUO DIFFRACTOMETER'
_diffrn_measurement_method 'PHI & OMEGA SCAN'
_diffrn_radiation_type MoK\a
_diffrn_radiation_wavelength 0.71073
_diffrn_reflns_av_R_equivalents 0.0869
_diffrn_reflns_av_unetI/netI 0.0659
_diffrn_reflns_Laue_measured_fraction_full 0.998
_diffrn_reflns_Laue_measured_fraction_max 0.998
_diffrn_reflns_limit_h_max 19
_diffrn_reflns_limit_h_min -19
_diffrn_reflns_limit_k_max 27
_diffrn_reflns_limit_k_min -27
_diffrn_reflns_limit_l_max 25
_diffrn_reflns_limit_l_min -25
_diffrn_reflns_number 44095
_diffrn_reflns_point_group_measured_fraction_full 0.998
_diffrn_reflns_point_group_measured_fraction_max 0.998
_diffrn_reflns_theta_full 25.242
_diffrn_reflns_theta_max 25.250
_diffrn_reflns_theta_min 1.758
_exptl_absorpt_coefficient_mu 0.272
_exptl_absorpt_correction_T_max 0.7456
_exptl_absorpt_correction_T_min 0.6579
_exptl_absorpt_correction_type multi-scan
_exptl_crystal_colour red
_exptl_crystal_density_diffrn 1.297
_exptl_crystal_description block
_exptl_crystal_F_000 3224
_exptl_crystal_size_max 0.400
_exptl_crystal_size_mid 0.300
_exptl_crystal_size_min 0.200
_platon_squeeze_details
;
;
_refine_diff_density_max 3.156
_refine_diff_density_min -0.464
_refine_diff_density_rms 0.126
_refine_ls_extinction_method none
_refine_ls_goodness_of_fit_ref 1.235
_refine_ls_hydrogen_treatment constr
_refine_ls_matrix_type full
_refine_ls_number_parameters 601
_refine_ls_number_reflns 7279
_refine_ls_number_restraints 47
_refine_ls_restrained_S_all 1.261
_refine_ls_R_factor_all 0.1419
_refine_ls_R_factor_gt 0.1127
_refine_ls_shift/su_max 0.002
_refine_ls_shift/su_mean 0.000
_refine_ls_structure_factor_coef Fsqd
_refine_ls_weighting_details 'w=1/[\s^2^(Fo^2^)+(0.2000P)^2^] where P=(Fo^2^+2Fc^2^)/3'
_refine_ls_weighting_scheme calc
_refine_ls_wR_factor_gt 0.3073
_refine_ls_wR_factor_ref 0.3307
_reflns_Friedel_coverage 0.000
_reflns_number_gt 4717
_reflns_number_total 7279
_reflns_threshold_expression 'I > 2\s(I)'
_cod_data_source_file c7nj05081j2.cif
_cod_data_source_block C60-Co(ttp)Ph
_cod_depositor_comments 'Adding full bibliography for 7056976--7056978.cif.'
_cod_database_code 7056978
_shelx_space_group_comment
;
The symmetry employed for this shelxl refinement is uniquely defined
by the following loop, which should always be used as a source of
symmetry information in preference to the above space-group names.
They are only intended as comments.
;
_shelx_estimated_absorpt_t_min 0.899
_shelx_estimated_absorpt_t_max 0.948
_shelxl_version_number 2014/6

loop_
_space_group_symop_operation_xyz
'x, y, z'
'-x, y, -z+1/2'
'x+1/2, y+1/2, z'
'-x+1/2, y+1/2, -z+1/2'
'-x, -y, -z'
'x, -y, z-1/2'
'-x+1/2, -y+1/2, -z'
'x+1/2, -y+1/2, z-1/2'

loop_
_atom_site_label
_atom_site_type_symbol
_atom_site_fract_x
_atom_site_fract_y
_atom_site_fract_z
_atom_site_U_iso_or_equiv
_atom_site_adp_type
_atom_site_occupancy
_atom_site_site_symmetry_order
_atom_site_calc_flag
_atom_site_refinement_flags_posn
_atom_site_refinement_flags_adp
_atom_site_refinement_flags_occupancy
Co1 Co 0.5000 0.32873(4) 0.7500 0.0376(3) Uani 1 2 d S T P
N1 N 0.5018(2) 0.33240(14) 0.84190(16) 0.0324(8) Uani 1 1 d . . .
N2 N 0.6203(2) 0.33647(15) 0.75544(17) 0.0401(9) Uani 1 1 d . . .
C1 C 0.2468(3) 0.3509(2) 0.7708(2) 0.0517(12) Uani 1 1 d . . .
H1 H 0.2021 0.3562 0.7947 0.062 Uiso 1 1 calc R U .
C2 C 0.3296(3) 0.34209(19) 0.7939(2) 0.0397(10) Uani 1 1 d . . .
C3 C 0.3543(3) 0.3389(2) 0.8556(2) 0.0451(11) Uani 1 1 d . . .
C4 C 0.4354(3) 0.3318(2) 0.8775(2) 0.0416(10) Uani 1 1 d . . .
C5 C 0.4627(3) 0.3267(2) 0.9418(2) 0.0538(13) Uani 1 1 d . . .
H5A H 0.4295 0.3242 0.9751 0.065 Uiso 1 1 calc R U .
C6 C 0.5440(3) 0.3263(2) 0.9453(2) 0.0540(13) Uani 1 1 d . . .
H6A H 0.5782 0.3234 0.9815 0.065 Uiso 1 1 calc R U .
C7 C 0.5691(3) 0.3311(2) 0.8832(2) 0.0416(10) Uani 1 1 d . . .
C8 C 0.6505(3) 0.33615(19) 0.8689(2) 0.0426(11) Uani 1 1 d . . .
C9 C 0.6728(3) 0.3407(2) 0.8082(2) 0.0424(11) Uani 1 1 d . . .
C10 C 0.7550(3) 0.3503(2) 0.7919(2) 0.0517(12) Uani 1 1 d . . .
H10 H 0.8008 0.3551 0.8194 0.062 Uiso 1 1 calc R U .
C11 C 0.2929(3) 0.3441(2) 0.9035(2) 0.0519(13) Uani 1 1 d . . .
C12 C 0.2416(4) 0.2990(3) 0.9160(3) 0.0796(19) Uani 1 1 d . . .
H12A H 0.2441 0.2648 0.8929 0.095 Uiso 1 1 calc R U .
C13 C 0.1858(5) 0.3024(4) 0.9618(3) 0.101(3) Uani 1 1 d . . .
H13A H 0.1519 0.2708 0.9687 0.122 Uiso 1 1 calc R U .
C14 C 0.1806(4) 0.3511(4) 0.9963(3) 0.093(2) Uani 1 1 d . . .
C15 C 0.2333(5) 0.3982(4) 0.9855(3) 0.093(2) Uani 1 1 d . . .
H15A H 0.2311 0.4321 1.0092 0.112 Uiso 1 1 calc R U .
C16 C 0.2883(4) 0.3940(3) 0.9399(3) 0.0772(18) Uani 1 1 d . . .
H16A H 0.3230 0.4252 0.9332 0.093 Uiso 1 1 calc R U .
C17 C 0.1224(6) 0.3566(6) 1.0480(4) 0.161(5) Uani 1 1 d . . .
H17A H 0.1281 0.3945 1.0668 0.242 Uiso 1 1 calc R U .
H17B H 0.0671 0.3515 1.0311 0.242 Uiso 1 1 calc R U .
H17C H 0.1351 0.3271 1.0790 0.242 Uiso 1 1 calc R U .
C21 C 0.7134(3) 0.3403(2) 0.9211(2) 0.0493(12) Uani 1 1 d . . .
C22 C 0.7743(3) 0.2981(3) 0.9306(3) 0.0637(15) Uani 1 1 d . . .
H22A H 0.7772 0.2679 0.9020 0.076 Uiso 1 1 calc R U .
C23 C 0.8296(4) 0.2999(3) 0.9804(3) 0.0776(18) Uani 1 1 d . . .
H23A H 0.8698 0.2712 0.9847 0.093 Uiso 1 1 calc R U .
C24 C 0.8276(4) 0.3426(4) 1.0243(3) 0.081(2) Uani 1 1 d . . .
C25 C 0.7695(4) 0.3866(3) 1.0156(3) 0.082(2) Uani 1 1 d . . .
H25A H 0.7680 0.4169 1.0443 0.098 Uiso 1 1 calc R U .
C26 C 0.7138(3) 0.3855(3) 0.9643(3) 0.0648(15) Uani 1 1 d . . .
H26A H 0.6758 0.4155 0.9586 0.078 Uiso 1 1 calc R U .
C27 C 0.8867(5) 0.3428(5) 1.0820(4) 0.120(3) Uani 1 1 d . . .
H27A H 0.8759 0.3761 1.1073 0.180 Uiso 1 1 calc R U .
H27B H 0.8796 0.3077 1.1055 0.180 Uiso 1 1 calc R U .
H27C H 0.9420 0.3446 1.0696 0.180 Uiso 1 1 calc R U .
C31 C 0.5000 0.2444(3) 0.7500 0.0455(15) Uani 1 2 d S T P
C32 C 0.4398(4) 0.2134(2) 0.7786(3) 0.0624(15) Uani 1 1 d . . .
H32A H 0.3991 0.2335 0.7979 0.075 Uiso 1 1 calc R U .
C33 C 0.4399(4) 0.1528(3) 0.7784(4) 0.0810(19) Uani 1 1 d . . .
H33A H 0.3992 0.1325 0.7977 0.097 Uiso 1 1 calc R U .
C34 C 0.5000 0.1222(4) 0.7500 0.078(3) Uani 1 2 d S T P
H34 H 0.5000 0.0816 0.7500 0.093 Uiso 1 2 calc R U P
C41 C 0.4559(4) 0.4561(6) 0.750(2) 0.085(5) Uani 0.5 1 d D . P
C42 C 0.4297(7) 0.4736(3) 0.8106(4) 0.098(3) Uani 1 1 d D . .
C43 C 0.3510(10) 0.5128(9) 0.7998(6) 0.239(13) Uani 1 1 d D . .
C44 C 0.3554(10) 0.5579(6) 0.8490(9) 0.206(10) Uani 1 1 d D . .
C45 C 0.3126(7) 0.6053(9) 0.8159(8) 0.333(17) Uani 1 1 d D . .
C46 C 0.3583(11) 0.6498(7) 0.8524(9) 0.215(12) Uani 1 1 d D . .
C47 C 0.3497(13) 0.6924(12) 0.8018(8) 0.250(15) Uani 1 1 d D . .
C48 C 0.4282(11) 0.7357(4) 0.8096(6) 0.137(4) Uani 1 1 d D . .
C49 C 0.4557(3) 0.7550(8) 0.7483(9) 0.095(6) Uani 0.5 1 d D . P
C50 C 0.4724(10) 0.5001(5) 0.8652(4) 0.140(4) Uani 1 1 d D . .
C51 C 0.4649(10) 0.6046(8) 0.9074(5) 0.172(5) Uani 1 1 d D U .
C52 C 0.4312(13) 0.5515(6) 0.8897(4) 0.200(10) Uani 1 1 d D . .
C53 C 0.4347(13) 0.6584(7) 0.8902(5) 0.199(10) Uani 1 1 d D . .
C55 C 0.4734(11) 0.7102(6) 0.8646(5) 0.155(5) Uani 1 1 d D . .
C56 C 0.5586(12) 0.4986(6) 0.8613(7) 0.166(6) Uani 1 1 d . . .
C57 C 0.5947(13) 0.5523(5) 0.8890(6) 0.168(7) Uani 1 1 d . . .
C58 C 0.5528(9) 0.6055(8) 0.9100(4) 0.145(4) Uani 1 1 d D U .
C59 C 0.5974(11) 0.6559(6) 0.8887(5) 0.224(12) Uani 1 1 d D . .
C60 C 0.6937(9) 0.6568(10) 0.7922(9) 0.235(12) Uani 1 1 d D . .
C61 C 0.5609(15) 0.7083(9) 0.8633(9) 0.199(7) Uani 1 1 d . . .
C62 C 0.5919(11) 0.7339(5) 0.8073(8) 0.157(7) Uani 1 1 d . . .
C63 C 0.6676(10) 0.5731(7) 0.8521(8) 0.159(5) Uani 1 1 d D . .
C64 C 0.6668(8) 0.6378(7) 0.8529(7) 0.158(5) Uani 1 1 d D . .
C65 C 0.5868(8) 0.4740(4) 0.8072(5) 0.113(4) Uani 1 1 d . . .
C66 C 0.6558(8) 0.5019(6) 0.7687(13) 0.221(10) Uani 1 1 d . . .
C67 C 0.6966(8) 0.5570(9) 0.7912(10) 0.231(11) Uani 1 1 d D . .
C68 C 0.7089(7) 0.6074(12) 0.7505(9) 0.267(17) Uani 1 1 d D . .
C70 C 0.6560(10) 0.7076(6) 0.7614(17) 0.285(18) Uani 1 1 d D . .
C81 C 1.0571(8) 0.4696(6) 0.8589(9) 0.107(6) Uani 0.5 1 d D . P
C82 C 0.9923(13) 0.5042(9) 0.8715(15) 0.211(15) Uani 0.5 1 d D . P
H82A H 0.9980 0.5447 0.8710 0.254 Uiso 0.5 1 calc R U P
C83 C 0.9180(15) 0.4798(10) 0.8852(17) 0.216(16) Uani 0.5 1 d D . P
H83A H 0.8700 0.5016 0.8838 0.259 Uiso 0.5 1 calc R U P
C84 C 0.9194(14) 0.4219(10) 0.9008(9) 0.142(8) Uani 0.5 1 d D . P
H84A H 0.8737 0.4067 0.9187 0.170 Uiso 0.5 1 calc R U P
C85 C 0.9828(13) 0.3845(11) 0.8923(13) 0.183(12) Uani 0.5 1 d D . P
H85A H 0.9815 0.3453 0.9034 0.220 Uiso 0.5 1 calc R U P
C86 C 1.0489(15) 0.4097(7) 0.8658(13) 0.163(10) Uani 0.5 1 d D . P
H86A H 1.0895 0.3855 0.8520 0.195 Uiso 0.5 1 calc R U P
C87 C 1.1324(11) 0.4912(9) 0.8279(14) 0.180(12) Uani 0.5 1 d D . P
H87A H 1.1698 0.4594 0.8237 0.269 Uiso 0.5 1 calc R U P
H87B H 1.1162 0.5066 0.7874 0.269 Uiso 0.5 1 calc R U P
H87C H 1.1587 0.5214 0.8529 0.269 Uiso 0.5 1 calc R U P
C41' C 0.503(3) 0.4536(6) 0.7835(2) 0.086(5) Uani 0.5 1 d D . P
C49' C 0.4891(11) 0.7533(8) 0.7167(3) 0.21(2) Uani 0.5 1 d D . P

loop_
_atom_site_aniso_label
_atom_site_aniso_U_11
_atom_site_aniso_U_22
_atom_site_aniso_U_33
_atom_site_aniso_U_23
_atom_site_aniso_U_13
_atom_site_aniso_U_12
Co1 0.0383(5) 0.0487(5) 0.0268(5) 0.000 0.0101(3) 0.000
N1 0.0275(17) 0.0360(18) 0.0342(19) 0.0003(14) 0.0047(14) -0.0009(14)
N2 0.048(2) 0.046(2) 0.0278(19) 0.0003(15) 0.0107(16) 0.0055(16)
C1 0.039(3) 0.069(3) 0.048(3) -0.009(2) 0.016(2) -0.008(2)
C2 0.041(2) 0.048(3) 0.032(2) 0.0008(18) 0.0114(19) -0.0010(19)
C3 0.046(3) 0.052(3) 0.040(3) -0.002(2) 0.018(2) -0.008(2)
C4 0.041(3) 0.058(3) 0.026(2) 0.0000(18) 0.0100(18) -0.001(2)
C5 0.059(3) 0.081(4) 0.024(2) 0.002(2) 0.017(2) 0.002(3)
C6 0.055(3) 0.084(4) 0.024(2) 0.006(2) 0.008(2) 0.007(3)
C7 0.041(2) 0.054(3) 0.031(2) 0.0005(19) 0.0058(19) 0.004(2)
C8 0.049(3) 0.051(3) 0.029(2) -0.0024(18) 0.0063(19) 0.005(2)
C9 0.042(3) 0.051(3) 0.034(2) -0.0024(19) 0.0079(19) 0.005(2)
C10 0.045(3) 0.073(3) 0.039(3) -0.002(2) 0.011(2) -0.001(2)
C11 0.050(3) 0.077(3) 0.030(2) -0.001(2) 0.009(2) -0.002(2)
C12 0.074(4) 0.104(5) 0.064(4) -0.015(3) 0.029(3) -0.026(4)
C13 0.089(5) 0.144(7) 0.076(5) -0.018(5) 0.040(4) -0.052(5)
C14 0.063(4) 0.159(7) 0.062(4) -0.005(4) 0.036(3) 0.002(4)
C15 0.091(5) 0.119(6) 0.073(5) -0.030(4) 0.036(4) 0.013(4)
C16 0.077(4) 0.090(5) 0.068(4) -0.006(3) 0.032(3) 0.001(3)
C17 0.125(8) 0.273(14) 0.097(7) -0.021(8) 0.084(6) -0.028(9)
C21 0.045(3) 0.071(3) 0.034(3) 0.001(2) 0.010(2) 0.006(2)
C22 0.057(3) 0.080(4) 0.054(3) 0.004(3) 0.008(3) 0.013(3)
C23 0.064(4) 0.098(5) 0.071(4) 0.017(4) 0.003(3) 0.014(3)
C24 0.049(4) 0.134(6) 0.059(4) 0.010(4) 0.000(3) -0.006(4)
C25 0.067(4) 0.129(6) 0.049(4) -0.021(3) 0.007(3) -0.003(4)
C26 0.048(3) 0.088(4) 0.058(3) -0.015(3) 0.000(3) 0.008(3)
C27 0.083(5) 0.200(10) 0.073(5) 0.021(5) -0.024(4) -0.010(6)
C31 0.049(4) 0.050(4) 0.038(4) 0.000 0.010(3) 0.000
C32 0.065(4) 0.053(3) 0.072(4) 0.005(3) 0.025(3) -0.002(3)
C33 0.087(5) 0.053(3) 0.106(5) 0.012(3) 0.032(4) -0.005(3)
C34 0.081(6) 0.046(4) 0.108(7) 0.000 0.020(5) 0.000
C41 0.136(15) 0.032(7) 0.089(13) -0.003(9) 0.02(2) -0.026(9)
C42 0.130(8) 0.058(4) 0.111(7) 0.006(4) 0.057(6) -0.032(4)
C43 0.160(14) 0.43(3) 0.123(10) 0.070(14) -0.004(9) -0.23(2)
C44 0.229(18) 0.169(12) 0.246(19) 0.084(13) 0.218(17) 0.052(12)
C45 0.134(15) 0.43(4) 0.47(5) -0.05(5) 0.23(3) -0.03(2)
C46 0.24(2) 0.166(13) 0.27(2) -0.104(15) 0.23(2) -0.049(14)
C47 0.182(18) 0.40(4) 0.171(16) -0.057(19) 0.035(13) 0.21(2)
C48 0.216(13) 0.065(5) 0.136(10) -0.010(5) 0.073(10) 0.068(7)
C49 0.144(15) 0.041(8) 0.104(19) -0.017(10) 0.028(13) 0.025(10)
C50 0.201(14) 0.126(9) 0.093(8) 0.073(7) 0.017(8) -0.032(9)
C51 0.228(9) 0.212(10) 0.080(6) -0.003(6) 0.043(7) 0.005(8)
C52 0.44(3) 0.118(9) 0.055(6) -0.003(6) 0.118(11) -0.085(13)
C53 0.43(3) 0.126(10) 0.053(6) -0.005(6) 0.101(11) 0.094(14)
C55 0.220(16) 0.141(11) 0.104(9) -0.081(9) 0.016(10) 0.052(11)
C56 0.210(16) 0.138(11) 0.141(11) 0.091(10) -0.054(12) 0.012(11)
C57 0.294(19) 0.106(8) 0.088(7) 0.043(6) -0.112(10) -0.046(10)
C58 0.180(8) 0.201(9) 0.052(4) -0.003(6) -0.008(5) -0.009(8)
C59 0.45(3) 0.099(8) 0.100(9) -0.053(7) -0.163(15) 0.037(14)
C60 0.105(12) 0.40(4) 0.198(19) -0.03(2) -0.006(12) -0.143(18)
C61 0.26(2) 0.181(17) 0.148(14) -0.130(14) -0.024(14) -0.033(15)
C62 0.237(19) 0.071(7) 0.150(11) -0.012(7) -0.086(12) -0.058(9)
C63 0.140(11) 0.177(14) 0.145(12) -0.013(11) -0.096(10) 0.045(10)
C64 0.135(10) 0.187(14) 0.143(12) -0.054(11) -0.062(9) -0.048(10)
C65 0.164(11) 0.064(5) 0.102(7) 0.005(5) -0.049(7) 0.039(6)
C66 0.095(9) 0.100(8) 0.46(3) 0.027(13) -0.010(15) 0.080(7)
C67 0.087(10) 0.30(3) 0.29(3) -0.09(2) -0.075(14) 0.095(14)
C68 0.046(6) 0.60(5) 0.163(15) 0.04(3) 0.038(9) -0.012(15)
C70 0.090(9) 0.075(7) 0.69(6) -0.051(16) -0.01(2) -0.057(7)
C81 0.074(10) 0.100(12) 0.148(15) 0.057(11) 0.011(10) -0.008(8)
C82 0.21(3) 0.120(17) 0.32(4) -0.10(2) 0.17(3) -0.047(18)
C83 0.15(2) 0.110(18) 0.40(5) 0.00(2) 0.10(3) -0.039(16)
C84 0.140(18) 0.19(2) 0.101(14) -0.017(14) 0.051(13) -0.055(17)
C85 0.130(19) 0.21(3) 0.22(3) -0.09(2) 0.077(19) -0.081(19)
C86 0.16(2) 0.096(14) 0.24(3) 0.012(15) 0.077(19) 0.002(14)
C87 0.092(13) 0.120(16) 0.33(4) 0.089(19) 0.062(17) 0.022(12)
C41' 0.126(16) 0.028(6) 0.106(14) 0.017(9) 0.02(2) 0.013(9)
C49' 0.45(6) 0.042(13) 0.15(4) 0.049(17) 0.17(5) 0.10(3)

loop_
_atom_type_symbol
_atom_type_description
_atom_type_scat_dispersion_real
_atom_type_scat_dispersion_imag
_atom_type_scat_source
C C 0.0033 0.0016 'International Tables Vol C Tables 4.2.6.8 and 6.1.1.4'
H H 0.0000 0.0000 'International Tables Vol C Tables 4.2.6.8 and 6.1.1.4'
N N 0.0061 0.0033 'International Tables Vol C Tables 4.2.6.8 and 6.1.1.4'
Co Co 0.3494 0.9721 'International Tables Vol C Tables 4.2.6.8 and 6.1.1.4'

loop_
_geom_angle_atom_site_label_1
_geom_angle_atom_site_label_2
_geom_angle_atom_site_label_3
_geom_angle
_geom_angle_site_symmetry_1
_geom_angle_site_symmetry_3
C31 Co1 N2 95.15(10) . 2_656
C31 Co1 N2 95.15(10) . .
N2 Co1 N2 169.7(2) 2_656 .
C31 Co1 N1 92.44(9) . 2_656
N2 Co1 N1 89.33(14) 2_656 2_656
N2 Co1 N1 90.24(14) . 2_656
C31 Co1 N1 92.44(9) . .
N2 Co1 N1 90.24(14) 2_656 .
N2 Co1 N1 89.32(14) . .
N1 Co1 N1 175.12(19) 2_656 .
C7 N1 C4 105.7(4) . .
C7 N1 Co1 127.3(3) . .
C4 N1 Co1 126.8(3) . .
C9 N2 C2 104.8(4) . 2_656
C9 N2 Co1 128.2(3) . .
C2 N2 Co1 126.9(3) 2_656 .
C10 C1 C2 107.7(4) 2_656 .
C3 C2 N2 125.9(4) . 2_656
C3 C2 C1 124.1(4) . .
N2 C2 C1 110.0(4) 2_656 .
C2 C3 C4 123.4(4) . .
C2 C3 C11 119.9(4) . .
C4 C3 C11 116.7(4) . .
N1 C4 C3 125.8(4) . .
N1 C4 C5 109.5(4) . .
C3 C4 C5 124.5(4) . .
C6 C5 C4 107.6(4) . .
C5 C6 C7 107.2(4) . .
N1 C7 C8 126.6(4) . .
N1 C7 C6 109.9(4) . .
C8 C7 C6 123.4(4) . .
C9 C8 C7 122.0(4) . .
C9 C8 C21 119.9(4) . .
C7 C8 C21 118.0(4) . .
N2 C9 C8 125.7(4) . .
N2 C9 C10 110.7(4) . .
C8 C9 C10 123.6(5) . .
C1 C10 C9 106.8(4) 2_656 .
C12 C11 C16 116.9(5) . .
C12 C11 C3 121.8(5) . .
C16 C11 C3 121.2(5) . .
C11 C12 C13 122.5(7) . .
C14 C13 C12 120.5(7) . .
C13 C14 C15 118.8(6) . .
C13 C14 C17 122.6(9) . .
C15 C14 C17 118.6(8) . .
C16 C15 C14 119.9(7) . .
C15 C16 C11 121.4(6) . .
C26 C21 C22 116.4(5) . .
C26 C21 C8 121.9(5) . .
C22 C21 C8 121.7(5) . .
C23 C22 C21 122.0(6) . .
C22 C23 C24 121.6(6) . .
C23 C24 C25 118.3(6) . .
C23 C24 C27 121.7(8) . .
C25 C24 C27 120.0(8) . .
C26 C25 C24 120.2(6) . .
C25 C26 C21 121.4(6) . .
C32 C31 C32 118.5(7) . 2_656
C32 C31 Co1 120.7(3) . .
C32 C31 Co1 120.7(3) 2_656 .
C33 C32 C31 120.6(5) . .
C34 C33 C32 120.5(6) . .
C33 C34 C33 119.2(8) . 2_656
C41' C41 C41' 89.6(6) . 2_656
C41' C41 C65 157(4) . 2_656
C41' C41 C65 73(4) 2_656 2_656
C41' C41 C42 69(4) . .
C41' C41 C42 154(3) 2_656 .
C65 C41 C42 122.4(9) 2_656 .
C41' C41 C41 45.3(8) . 2_656
C41' C41 C41 44.6(8) 2_656 2_656
C65 C41 C41 115(4) 2_656 2_656
C42 C41 C41 111(4) . 2_656
C41' C42 C41 41.2(5) . .
C41' C42 C50 95.1(13) . .
C41 C42 C50 132.9(11) . .
C41' C42 C43 144.7(9) . .
C41 C42 C43 108.3(13) . .
C50 C42 C43 103.0(9) . .
C44 C43 C66 145.3(17) . 2_656
C44 C43 C42 107.1(11) . .
C66 C43 C42 93.2(15) 2_656 .
C45 C44 C43 99.9(19) . .
C45 C44 C52 136.3(15) . .
C43 C44 C52 110.7(12) . .
C68 C45 C44 125.9(18) 2_656 .
C68 C45 C46 126.1(18) 2_656 .
C44 C45 C46 92.5(13) . .
C53 C46 C47 111.1(15) . .
C53 C46 C45 141.6(16) . .
C47 C46 C45 92(2) . .
C70 C47 C46 152(2) 2_656 .
C70 C47 C48 87.1(19) 2_656 .
C46 C47 C48 107.2(15) . .
C55 C48 C49 131.5(14) . .
C55 C48 C49' 89.5(12) . 2_656
C49 C48 C49' 43.8(6) . 2_656
C55 C48 C47 101.1(11) . .
C49 C48 C47 112.0(13) . .
C49' C48 C47 145.5(10) 2_656 .
C49' C49 C49' 90.1(6) . 2_656
C49' C49 C49 51.8(12) . 2_656
C49' C49 C49 38.5(10) 2_656 2_656
C49' C49 C62 71.7(9) . 2_656
C49' C49 C62 152.1(15) 2_656 2_656
C49 C49 C62 121.1(17) 2_656 2_656
C49' C49 C48 153(2) . .
C49' C49 C48 71.3(16) 2_656 .
C49 C49 C48 108.5(18) 2_656 .
C62 C49 C48 116.6(13) 2_656 .
C56 C50 C42 111.6(12) . .
C56 C50 C52 121.4(13) . .
C42 C50 C52 114.5(10) . .
C53 C51 C52 126.0(16) . .
C53 C51 C58 109.8(18) . .
C52 C51 C58 113.9(17) . .
C51 C52 C50 128.3(16) . .
C51 C52 C44 112.5(16) . .
C50 C52 C44 104.7(11) . .
C51 C53 C46 108.0(18) . .
C51 C53 C55 132.2(17) . .
C46 C53 C55 106.0(13) . .
C61 C55 C53 116.0(16) . .
C61 C55 C48 116.5(16) . .
C53 C55 C48 114.5(12) . .
C65 C56 C50 116.3(13) . .
C65 C56 C57 121.8(16) . .
C50 C56 C57 109.2(17) . .
C56 C57 C58 128.9(18) . .
C56 C57 C63 110.6(16) . .
C58 C57 C63 106.8(10) . .
C51 C58 C59 121.5(17) . .
C51 C58 C57 117.3(16) . .
C59 C58 C57 107.7(12) . .
C61 C59 C58 125.4(18) . .
C61 C59 C64 110.5(15) . .
C58 C59 C64 111.3(11) . .
C70 C60 C64 120(2) . .
C70 C60 C68 114.7(19) . .
C64 C60 C68 112.8(15) . .
C59 C61 C55 114.2(19) . .
C59 C61 C62 119.5(17) . .
C55 C61 C62 113.9(19) . .
C49' C62 C49 35.8(8) 2_656 2_656
C49' C62 C61 93.3(15) 2_656 .
C49 C62 C61 127.6(17) 2_656 .
C49' C62 C70 120.8(14) 2_656 .
C49 C62 C70 87.4(14) 2_656 .
C61 C62 C70 129.4(15) . .
C67 C63 C64 105.4(16) . .
C67 C63 C57 133.1(13) . .
C64 C63 C57 107.1(13) . .
C60 C64 C59 132.0(15) . .
C60 C64 C63 106.3(15) . .
C59 C64 C63 107.1(13) . .
C56 C65 C41 131.5(14) . 2_656
C56 C65 C41' 93.6(14) . .
C41 C65 C41' 40.8(6) 2_656 .
C56 C65 C66 124.0(13) . .
C41 C65 C66 89.3(15) 2_656 .
C41' C65 C66 128.1(13) . .
C43 C66 C67 100.4(17) 2_656 .
C43 C66 C65 125.2(15) 2_656 .
C67 C66 C65 119.5(19) . .
C63 C67 C68 113.5(16) . .
C63 C67 C66 109.7(18) . .
C68 C67 C66 123(2) . .
C45 C68 C67 122(2) 2_656 .
C45 C68 C60 125.9(18) 2_656 .
C67 C68 C60 101.7(15) . .
C47 C70 C60 104(2) 2_656 .
C47 C70 C62 133.3(18) 2_656 .
C60 C70 C62 107(3) . .
C82 C81 C86 118.0(17) . .
C82 C81 C87 124.1(15) . .
C86 C81 C87 117.1(15) . .
C81 C82 C83 121(2) . .
C84 C83 C82 116(2) . .
C85 C84 C83 125(2) . .
C84 C85 C86 115(2) . .
C85 C86 C81 122.8(19) . .
C41 C41' C41 90.1(6) . 2_656
C41 C41' C41' 45.5(8) . 2_656
C41 C41' C41' 44.9(8) 2_656 2_656
C41 C41' C42 70(4) . .
C41 C41' C42 151(2) 2_656 .
C41' C41' C42 114(4) 2_656 .
C41 C41' C65 148(3) . .
C41 C41' C65 66(4) 2_656 .
C41' C41' C65 110(4) 2_656 .
C42 C41' C65 121.9(9) . .
C49 C49' C49 89.7(6) . 2_656
C49 C49' C49' 51.5(11) . 2_656
C49 C49' C49' 38.3(11) 2_656 2_656
C49 C49' C62 72.5(10) . 2_656
C49 C49' C62 155.2(13) 2_656 2_656
C49' C49' C62 120.5(15) 2_656 2_656
C49 C49' C48 150.7(19) . 2_656
C49 C49' C48 64.9(15) 2_656 2_656
C49' C49' C48 101.2(17) 2_656 2_656
C62 C49' C48 125.7(12) 2_656 2_656

loop_
_geom_bond_atom_site_label_1
_geom_bond_atom_site_label_2
_geom_bond_distance
_geom_bond_site_symmetry_2
Co1 C31 1.930(7) .
Co1 N2 1.973(4) 2_656
Co1 N2 1.973(4) .
Co1 N1 1.976(3) 2_656
Co1 N1 1.977(3) .
N1 C7 1.369(6) .
N1 C4 1.369(5) .
N2 C9 1.380(6) .
N2 C2 1.389(5) 2_656
C1 C10 1.347(7) 2_656
C1 C2 1.427(7) .
C2 C3 1.364(7) .
C2 N2 1.389(5) 2_656
C3 C4 1.388(7) .
C3 C11 1.490(6) .
C4 C5 1.430(6) .
C5 C6 1.328(7) .
C6 C7 1.428(6) .
C7 C8 1.392(7) .
C8 C9 1.383(6) .
C8 C21 1.474(7) .
C9 C10 1.430(7) .
C10 C1 1.347(7) 2_656
C11 C12 1.368(8) .
C11 C16 1.389(8) .
C12 C13 1.388(9) .
C13 C14 1.344(11) .
C14 C15 1.410(11) .
C14 C17 1.518(8) .
C15 C16 1.378(8) .
C21 C26 1.390(7) .
C21 C22 1.393(7) .
C22 C23 1.356(8) .
C23 C24 1.360(10) .
C24 C25 1.391(10) .
C24 C27 1.523(9) .
C25 C26 1.384(8) .
C31 C32 1.390(6) .
C31 C32 1.390(6) 2_656
C32 C33 1.388(8) .
C33 C34 1.382(8) .
C34 C33 1.382(8) 2_656
C41 C41' 1.016(15) .
C41 C41' 1.028(15) 2_656
C41 C65 1.44(4) 2_656
C41 C42 1.45(4) .
C41 C41 1.446(10) 2_656
C42 C41' 1.44(4) .
C42 C50 1.459(7) .
C42 C43 1.57(2) .
C43 C44 1.476(10) .
C43 C66 1.49(3) 2_656
C44 C45 1.453(10) .
C44 C52 1.479(10) .
C45 C68 1.447(10) 2_656
C45 C46 1.461(10) .
C46 C53 1.459(7) .
C46 C47 1.461(10) .
C47 C70 1.40(4) 2_656
C47 C48 1.62(3) .
C48 C55 1.474(9) .
C48 C49 1.49(2) .
C48 C49' 1.56(2) 2_656
C49 C49' 0.90(2) .
C49 C49' 1.137(18) 2_656
C49 C49 1.447(10) 2_656
C49 C62 1.467(9) 2_656
C50 C56 1.419(17) .
C50 C52 1.473(9) .
C51 C53 1.370(19) .
C51 C52 1.377(18) .
C51 C58 1.436(9) .
C53 C55 1.468(9) .
C55 C61 1.43(2) .
C56 C65 1.398(19) .
C56 C57 1.472(17) .
C57 C58 1.485(19) .
C57 C63 1.55(2) .
C58 C59 1.454(9) .
C59 C61 1.43(2) .
C59 C64 1.474(9) .
C60 C70 1.456(10) .
C60 C64 1.470(9) .
C60 C68 1.474(10) .
C61 C62 1.46(2) .
C62 C49' 1.460(10) 2_656
C62 C49 1.467(9) 2_656
C62 C70 1.60(3) .
C63 C67 1.468(10) .
C63 C64 1.482(9) .
C65 C41 1.44(4) 2_656
C65 C41' 1.51(4) .
C65 C66 1.58(2) .
C66 C43 1.49(3) 2_656
C66 C67 1.49(2) .
C67 C68 1.472(10) .
C68 C45 1.447(10) 2_656
C70 C47 1.40(4) 2_656
C81 C82 1.366(10) .
C81 C86 1.386(10) .
C81 C87 1.522(10) .
C82 C83 1.386(10) .
C83 C84 1.369(10) .
C84 C85 1.366(10) .
C85 C86 1.382(10) .
C41' C41 1.028(14) 2_656
C41' C41' 1.440(10) 2_656
C49' C49 1.137(18) 2_656
C49' C49' 1.452(10) 2_656
C49' C62 1.460(10) 2_656
C49' C48 1.56(2) 2_656

loop_
_platon_squeeze_void_nr
_platon_squeeze_void_average_x
_platon_squeeze_void_average_y
_platon_squeeze_void_average_z
_platon_squeeze_void_volume
_platon_squeeze_void_count_electrons
1 0.000 0.105 0.250 20.6 -1.2
2 0.000 0.895 0.750 20.6 -1.1
3 0.500 0.605 0.250 20.6 -1.2
4 0.500 0.395 0.750 20.6 -1.1
